data_4002937
loop_
_publ_author_name
'Pang, Jiandong'
'Wu, Mingyan'
'Qin, Jun-Sheng'
'Liu, Caiping'
'Lollar, Christina T.'
'Yuan, Daqiang'
'Hong, Maochun'
'Zhou, Hong-Cai'

_publ_section_title
;
 Solvent-Assisted, Thermally Triggered Structural Transformation in
 Flexible Mesoporous Metal--Organic Frameworks
;
_journal_name_full 'Chemistry of Materials'
_journal_paper_doi 10.1021/acs.chemmater.9b02582
_journal_year 2019
_chemical_formula_sum 'C53 H32.67 Fe2 O10.67'
_chemical_formula_weight 951.82
_space_group_crystal_system hexagonal
_space_group_IT_number 192
_space_group_name_Hall '-P 6 2c'
_space_group_name_H-M_alt 'P 6/m c c'
_symmetry_space_group_name_Hall '-P 6 2c'
_symmetry_space_group_name_H-M 'P 6/m c c'
_atom_sites_solution_hydrogens geom
_audit_creation_method SHELXL-2014/7
_cell_angle_alpha 90
_cell_angle_beta 90
_cell_angle_gamma 120
_cell_formula_units_Z 6
_cell_length_a 28.8433(9)
_cell_length_b 28.843
_cell_length_c 35.7152(15)
_cell_measurement_reflns_used 9940
_cell_measurement_temperature 150(2)
_cell_measurement_theta_max 43.0238
_cell_measurement_theta_min 2.4742
_cell_volume 25731.7(13)
_computing_cell_refinement 'SAINT+ ver. (Bruker, 2001)'
_computing_data_collection 'APEX2  (Bruker, 2008)'
_computing_data_reduction 'SAINT+ ver. (Bruker, 2001)'
_computing_molecular_graphics 'SHELXTL (Sheldrick, 2014)'
_computing_publication_material 'SHELXTL (Sheldrick, 2014)'
_computing_structure_refinement 'SHELXL-2014/7 (Sheldrick, 2014)'
_computing_structure_solution 'SHELXL-2014/7 (Sheldrick, 2014)'
_diffrn_ambient_temperature 150(2)
_diffrn_measured_fraction_theta_full 0.991
_diffrn_measured_fraction_theta_max 0.991
_diffrn_measurement_device_type 'Bruker SMART APEX II CCD area detector'
_diffrn_measurement_method 'phi and omega scans'
_diffrn_radiation_type CuK\a
_diffrn_radiation_wavelength 1.54184
_diffrn_reflns_av_R_equivalents 0.0000
_diffrn_reflns_av_unetI/netI 0.0641
_diffrn_reflns_Laue_measured_fraction_full 0.991
_diffrn_reflns_Laue_measured_fraction_max 0.991
_diffrn_reflns_limit_h_max 24
_diffrn_reflns_limit_h_min -25
_diffrn_reflns_limit_k_max 25
_diffrn_reflns_limit_k_min -19
_diffrn_reflns_limit_l_max 31
_diffrn_reflns_limit_l_min -15
_diffrn_reflns_number 3220
_diffrn_reflns_point_group_measured_fraction_full 0.991
_diffrn_reflns_point_group_measured_fraction_max 0.991
_diffrn_reflns_theta_full 43.235
_diffrn_reflns_theta_max 43.235
_diffrn_reflns_theta_min 2.474
_diffrn_source 'fine-focus sealed tube'
_exptl_absorpt_coefficient_mu 1.493
_exptl_absorpt_correction_T_max 0.7485
_exptl_absorpt_correction_T_min 0.3036
_exptl_absorpt_correction_type multi-scan
_exptl_crystal_colour Dark-red
_exptl_crystal_density_diffrn 0.369
_exptl_crystal_density_method 'not measured'
_exptl_crystal_description Rod-like
_exptl_crystal_F_000 2928
_exptl_crystal_size_max 0.3
_exptl_crystal_size_mid 0.05
_exptl_crystal_size_min 0.05
_platon_squeeze_details
;
;
_refine_diff_density_max 0.251
_refine_diff_density_min -0.376
_refine_diff_density_rms 0.028
_refine_ls_extinction_method none
_refine_ls_goodness_of_fit_ref 0.915
_refine_ls_hydrogen_treatment constr
_refine_ls_matrix_type full
_refine_ls_number_parameters 153
_refine_ls_number_reflns 3220
_refine_ls_number_restraints 0
_refine_ls_restrained_S_all 0.915
_refine_ls_R_factor_all 0.0812
_refine_ls_R_factor_gt 0.0612
_refine_ls_shift/su_max 0.000
_refine_ls_shift/su_mean 0.000
_refine_ls_structure_factor_coef Fsqd
_refine_ls_weighting_details 'w=1/[\s^2^(Fo^2^)+(0.1142P)^2^] where P=(Fo^2^+2Fc^2^)/3'
_refine_ls_weighting_scheme calc
_refine_ls_wR_factor_gt 0.1594
_refine_ls_wR_factor_ref 0.1676
_reflns_Friedel_coverage 0.000
_reflns_number_gt 1984
_reflns_number_total 3220
_reflns_threshold_expression 'I > 2\s(I)'
_cod_data_source_file cm9b02582_si_003.cif
_cod_data_source_block PCN-168-150K
_cod_original_cell_volume 25732.0(19)
_cod_database_code 4002937
_shelx_shelxl_version_number 2014/7
_shelx_space_group_comment
;
The symmetry employed for this shelxl refinement is uniquely defined
by the following loop, which should always be used as a source of
symmetry information in preference to the above space-group names.
They are only intended as comments.
;

loop_
_space_group_symop_operation_xyz
'x, y, z'
'x-y, x, z'
'-y, x-y, z'
'-x, -y, z'
'-x+y, -x, z'
'y, -x+y, z'
'x-y, -y, -z+1/2'
'-x, -x+y, -z+1/2'
'y, x, -z+1/2'
'-y, -x, -z+1/2'
'-x+y, y, -z+1/2'
'x, x-y, -z+1/2'
'-x, -y, -z'
'-x+y, -x, -z'
'y, -x+y, -z'
'x, y, -z'
'x-y, x, -z'
'-y, x-y, -z'
'-x+y, y, z-1/2'
'x, x-y, z-1/2'
'-y, -x, z-1/2'
'y, x, z-1/2'
'x-y, -y, z-1/2'
'-x, -x+y, z-1/2'

loop_
_atom_site_label
_atom_site_type_symbol
_atom_site_fract_x
_atom_site_fract_y
_atom_site_fract_z
_atom_site_U_iso_or_equiv
_atom_site_adp_type
_atom_site_occupancy
_atom_site_site_symmetry_order
_atom_site_calc_flag
_atom_site_refinement_flags_posn
_atom_site_refinement_flags_adp
_atom_site_refinement_flags_occupancy
Fe1 Fe 0.72153(3) 0.40693(3) 0.0000 0.0666(5) Uani 1 2 d S T P
O1 O 0.76456(13) 0.39788(13) 0.04006(10) 0.0967(12) Uani 1 1 d . . .
O2 O 0.74064(14) 0.31273(15) 0.03988(10) 0.0957(12) Uani 1 1 d . . .
O3 O 0.6667 0.3333 0.0000 0.084(2) Uani 1 6 d S T P
O4 O 0.78122(14) 0.48623(14) 0.0000 0.0846(13) Uani 1 2 d S T P
C1 C 0.7661(2) 0.3585(3) 0.05357(17) 0.0753(15) Uani 1 1 d . . .
C2 C 0.8007(2) 0.3675(3) 0.08514(17) 0.0672(13) Uani 1 1 d . . .
C3 C 0.8040(3) 0.3277(3) 0.1022(2) 0.126(2) Uani 1 1 d . . .
H3 H 0.7820 0.2922 0.0932 0.151 Uiso 1 1 calc R U .
C4 C 0.8380(3) 0.3354(3) 0.1324(3) 0.144(3) Uani 1 1 d . . .
H4 H 0.8381 0.3053 0.1430 0.172 Uiso 1 1 calc R U .
C5 C 0.8701(2) 0.3837(4) 0.14681(18) 0.0843(17) Uani 1 1 d . . .
C6 C 0.8674(3) 0.4238(3) 0.1299(2) 0.147(3) Uani 1 1 d . . .
H6 H 0.8916 0.4594 0.1377 0.176 Uiso 1 1 calc R U .
C7 C 0.8324(4) 0.4160(3) 0.1027(2) 0.145(2) Uani 1 1 d . . .
H7 H 0.8291 0.4457 0.0949 0.174 Uiso 1 1 calc R U .
C8 C 0.9066(2) 0.3945(3) 0.17732(19) 0.0840(16) Uani 1 1 d . . .
C9 C 0.9177(2) 0.3543(2) 0.18749(17) 0.0989(17) Uani 1 1 d . . .
H9 H 0.8995 0.3206 0.1752 0.119 Uiso 1 1 calc R U .
C10 C 0.9542(3) 0.3627(2) 0.21478(19) 0.1052(17) Uani 1 1 d . . .
H10 H 0.9626 0.3354 0.2198 0.126 Uiso 1 1 calc R U .
C11 C 0.98005(17) 0.4107(3) 0.23588(12) 0.0768(14) Uani 1 1 d . . .
C12 C 0.96821(19) 0.45077(19) 0.22658(14) 0.0714(14) Uani 1 1 d . . .
C13 C 0.9322(2) 0.4429(2) 0.19846(17) 0.0717(14) Uani 1 1 d . . .
H13 H 0.9243 0.4704 0.1930 0.086 Uiso 1 1 calc R U .
C14 C 1.0000 0.5000 0.2500 0.058(2) Uani 1 4 d S T P

loop_
_atom_site_aniso_label
_atom_site_aniso_U_11
_atom_site_aniso_U_22
_atom_site_aniso_U_33
_atom_site_aniso_U_23
_atom_site_aniso_U_13
_atom_site_aniso_U_12
Fe1 0.0766(8) 0.0816(8) 0.0436(8) 0.000 0.000 0.0410(6)
O1 0.112(3) 0.096(3) 0.079(3) -0.005(2) -0.012(2) 0.050(2)
O2 0.123(3) 0.106(3) 0.068(3) -0.012(2) -0.022(2) 0.065(2)
O3 0.091(3) 0.091(3) 0.070(5) 0.000 0.000 0.0457(15)
O4 0.097(3) 0.075(3) 0.070(3) 0.000 0.000 0.034(2)
C1 0.096(4) 0.112(6) 0.030(4) -0.016(4) -0.013(4) 0.061(4)
C2 0.085(4) 0.078(4) 0.036(4) -0.002(4) -0.001(4) 0.039(4)
C3 0.140(6) 0.124(6) 0.101(6) -0.004(5) -0.036(5) 0.056(5)
C4 0.163(6) 0.132(7) 0.129(7) -0.034(5) -0.047(5) 0.069(6)
C5 0.103(4) 0.132(6) 0.041(5) 0.004(5) -0.025(4) 0.076(5)
C6 0.172(7) 0.185(8) 0.092(6) -0.015(6) -0.062(5) 0.095(6)
C7 0.186(6) 0.133(7) 0.114(6) -0.026(6) -0.041(5) 0.079(6)
C8 0.103(4) 0.096(5) 0.061(5) 0.022(5) 0.011(4) 0.056(4)
C9 0.106(4) 0.114(5) 0.064(5) 0.001(4) -0.016(4) 0.046(4)
C10 0.127(5) 0.124(6) 0.078(5) -0.022(4) -0.017(4) 0.073(4)
C11 0.093(4) 0.090(4) 0.046(5) -0.003(3) -0.012(3) 0.044(4)
C12 0.081(4) 0.108(5) 0.032(4) 0.001(3) -0.008(4) 0.053(3)
C13 0.089(4) 0.073(4) 0.052(4) -0.003(3) 0.004(3) 0.040(3)
C14 0.056(6) 0.097(6) 0.009(7) 0.000 0.000 0.028(3)

loop_
_atom_type_symbol
_atom_type_description
_atom_type_scat_dispersion_real
_atom_type_scat_dispersion_imag
_atom_type_scat_source
C C 0.0181 0.0091 'International Tables Vol C Tables 4.2.6.8 and 6.1.1.4'
H H 0.0000 0.0000 'International Tables Vol C Tables 4.2.6.8 and 6.1.1.4'
O O 0.0492 0.0322 'International Tables Vol C Tables 4.2.6.8 and 6.1.1.4'
Fe Fe -1.1336 3.1974 'International Tables Vol C Tables 4.2.6.8 and 6.1.1.4'

loop_
_geom_angle_atom_site_label_1
_geom_angle_atom_site_label_2
_geom_angle_atom_site_label_3
_geom_angle
_geom_angle_site_symmetry_1
_geom_angle_site_symmetry_3
O3 Fe1 O2 94.38(10) . 18_655
O3 Fe1 O2 94.38(10) . 3_655
O2 Fe1 O2 91.26(19) 18_655 3_655
O3 Fe1 O1 94.51(10) . 16
O2 Fe1 O1 87.85(13) 18_655 16
O2 Fe1 O1 171.11(13) 3_655 16
O3 Fe1 O1 94.51(10) . .
O2 Fe1 O1 171.11(13) 18_655 .
O2 Fe1 O1 87.85(13) 3_655 .
O1 Fe1 O1 91.66(19) 16 .
O3 Fe1 O4 179.56(11) . .
O2 Fe1 O4 85.92(12) 18_655 .
O2 Fe1 O4 85.92(12) 3_655 .
O1 Fe1 O4 85.19(12) 16 .
O1 Fe1 O4 85.19(12) . .
C1 O1 Fe1 134.4(4) . .
C1 O2 Fe1 135.1(4) . 14_665
Fe1 O3 Fe1 119.999(1) 14_665 .
Fe1 O3 Fe1 120.000(1) 14_665 3_655
Fe1 O3 Fe1 120.001(1) . 3_655
O2 C1 O1 122.6(6) . .
O2 C1 C2 119.2(6) . .
O1 C1 C2 118.1(6) . .
C3 C2 C7 111.5(6) . .
C3 C2 C1 122.5(7) . .
C7 C2 C1 125.9(7) . .
C2 C3 C4 123.8(6) . .
C5 C4 C3 122.2(6) . .
C4 C5 C6 114.7(6) . .
C4 C5 C8 124.9(8) . .
C6 C5 C8 120.4(8) . .
C5 C6 C7 123.2(7) . .
C6 C7 C2 124.1(7) . .
C9 C8 C13 116.9(6) . .
C9 C8 C5 117.7(7) . .
C13 C8 C5 125.4(7) . .
C10 C9 C8 121.1(6) . .
C9 C10 C11 122.3(5) . .
C12 C11 C11 108.5(3) . 8_765
C12 C11 C10 117.0(4) . .
C11 C11 C10 134.3(4) 8_765 .
C13 C12 C11 120.8(4) . .
C13 C12 C14 128.0(5) . .
C11 C12 C14 111.3(5) . .
C12 C13 C8 121.8(5) . .
C12 C14 C12 112.3(4) . 4_765
C12 C14 C12 100.4(5) . 8_765
C12 C14 C12 116.1(4) 4_765 8_765
C12 C14 C12 116.1(4) . 12
C12 C14 C12 100.4(5) 4_765 12
C12 C14 C12 112.3(4) 8_765 12

loop_
_geom_bond_atom_site_label_1
_geom_bond_atom_site_label_2
_geom_bond_distance
_geom_bond_site_symmetry_2
Fe1 O3 1.9108(9) .
Fe1 O2 1.992(4) 18_655
Fe1 O2 1.992(4) 3_655
Fe1 O1 1.995(4) 16
Fe1 O1 1.995(4) .
Fe1 O4 2.063(4) .
O1 C1 1.257(5) .
O2 C1 1.245(5) .
O2 Fe1 1.992(4) 14_665
O3 Fe1 1.9108(9) 14_665
O3 Fe1 1.9108(9) 3_655
C1 C2 1.440(6) .
C2 C3 1.345(6) .
C2 C7 1.379(7) .
C3 C4 1.398(7) .
C4 C5 1.330(7) .
C5 C6 1.340(7) .
C5 C8 1.436(6) .
C6 C7 1.340(7) .
C8 C9 1.396(6) .
C8 C13 1.426(6) .
C9 C10 1.365(6) .
C10 C11 1.417(5) .
C11 C12 1.399(5) .
C11 C11 1.418(9) 8_765
C12 C13 1.379(5) .
C12 C14 1.502(5) .
C14 C12 1.502(5) 4_765
C14 C12 1.502(5) 8_765
C14 C12 1.502(5) 12

loop_
_platon_squeeze_void_nr
_platon_squeeze_void_average_x
_platon_squeeze_void_average_y
_platon_squeeze_void_average_z
_platon_squeeze_void_volume
_platon_squeeze_void_count_electrons
_platon_squeeze_void_content
1 -0.004 -0.006 -0.004 21052 8003 ' '
